data_7232329
loop_
_publ_author_name
'Jones, Charlotte L.'
'Skelton, Jonathan M.'
'Parker, Stephen C.'
'Raithby, Paul R.'
'Walsh, Aron'
'Wilson, Chick C.'
'Thomas, Lynne H.'

_publ_section_title
;
 Living in the salt-cocrystal continuum: indecisive organic complexes with
 thermochromic behaviour
;
_journal_issue 10
_journal_name_full CrystEngComm
_journal_page_first 1626
_journal_paper_doi 10.1039/C8CE02066C
_journal_volume 21
_journal_year 2019
_chemical_formula_moiety 'C7N1Cl1H9 1+, C7N2O6H3 1-'
_chemical_formula_sum 'C14 H12 Cl N3 O6'
_chemical_formula_weight 353.72
_chemical_name_systematic '4-chloro-2-methylanilinium 3,5-dinitrobenzoate'
_space_group_crystal_system monoclinic
_space_group_IT_number 4
_space_group_name_Hall 'P 2yb'
_space_group_name_H-M_alt 'P 1 21 1'
_symmetry_space_group_name_Hall 'P 2yb'
_symmetry_space_group_name_H-M 'P 1 21 1'
_atom_sites_solution_hydrogens mixed
_audit_creation_method SHELXL-2014/7
_audit_update_record
;
2017-06-16 deposited with the CCDC.
2019-02-07 downloaded from the CCDC.
;
_cell_angle_alpha 90
_cell_angle_beta 106.933(7)
_cell_angle_gamma 90
_cell_formula_units_Z 2
_cell_length_a 10.2583(6)
_cell_length_b 5.8537(3)
_cell_length_c 13.2818(9)
_cell_measurement_reflns_used 2233
_cell_measurement_temperature 150
_cell_measurement_theta_max 26.9500
_cell_measurement_theta_min 3.8150
_cell_volume 762.98(8)
_computing_structure_refinement 'SHELXL-2014/7 (Sheldrick, 2014)'
_diffrn_ambient_temperature 150
_diffrn_measured_fraction_theta_full 0.998
_diffrn_measured_fraction_theta_max 0.998
_diffrn_measurement_device_type 'Gemini ultra'
_diffrn_radiation_type MoK\a
_diffrn_radiation_wavelength 0.71073
_diffrn_reflns_av_R_equivalents 0.0321
_diffrn_reflns_av_unetI/netI 0.0599
_diffrn_reflns_Laue_measured_fraction_full 0.998
_diffrn_reflns_Laue_measured_fraction_max 0.998
_diffrn_reflns_limit_h_max 13
_diffrn_reflns_limit_h_min -12
_diffrn_reflns_limit_k_max 7
_diffrn_reflns_limit_k_min -7
_diffrn_reflns_limit_l_max 12
_diffrn_reflns_limit_l_min -17
_diffrn_reflns_number 5839
_diffrn_reflns_point_group_measured_fraction_full 0.914
_diffrn_reflns_point_group_measured_fraction_max 0.902
_diffrn_reflns_theta_full 25.242
_diffrn_reflns_theta_max 27.461
_diffrn_reflns_theta_min 2.969
_exptl_absorpt_coefficient_mu 0.288
_exptl_absorpt_correction_T_max 1.00000
_exptl_absorpt_correction_T_min 0.98549
_exptl_absorpt_correction_type multi-scan
_exptl_absorpt_process_details
;
CrysAlisPro, Agilent Technologies,
Version 1.171.37.33 (release 27-03-2014 CrysAlis171 .NET)
(compiled Mar 27 2014,17:12:48)
Empirical absorption correction using spherical harmonics,
 implemented in SCALE3 ABSPACK scaling algorithm.
;
_exptl_crystal_colour colourless
_exptl_crystal_density_diffrn 1.540
_exptl_crystal_description block
_exptl_crystal_F_000 364
_exptl_crystal_recrystallization_method 'Re-crystallisation from solvent: acetonitrile'
_exptl_crystal_size_max 0.3
_exptl_crystal_size_mid 0.2
_exptl_crystal_size_min 0.2
_refine_diff_density_max 0.193
_refine_diff_density_min -0.224
_refine_diff_density_rms 0.050
_refine_ls_abs_structure_details
;
 Flack x determined using 821 quotients [(I+)-(I-)]/[(I+)+(I-)]
 (Parsons, Flack and Wagner, Acta Cryst. B69 (2013) 249-259).
;
_refine_ls_abs_structure_Flack 0.05(6)
_refine_ls_extinction_method none
_refine_ls_goodness_of_fit_ref 1.044
_refine_ls_hydrogen_treatment mixed
_refine_ls_matrix_type full
_refine_ls_number_parameters 230
_refine_ls_number_reflns 3155
_refine_ls_number_restraints 1
_refine_ls_restrained_S_all 1.043
_refine_ls_R_factor_all 0.0589
_refine_ls_R_factor_gt 0.0431
_refine_ls_shift/su_max 0.000
_refine_ls_shift/su_mean 0.000
_refine_ls_structure_factor_coef Fsqd
_refine_ls_weighting_details 'w=1/[\s^2^(Fo^2^)+(0.0257P)^2^+0.0244P] where P=(Fo^2^+2Fc^2^)/3'
_refine_ls_weighting_scheme calc
_refine_ls_wR_factor_gt 0.0707
_refine_ls_wR_factor_ref 0.0785
_reflns_Friedel_coverage 0.643
_reflns_Friedel_fraction_full 0.809
_reflns_Friedel_fraction_max 0.784
_reflns_number_gt 2630
_reflns_number_total 3155
_reflns_threshold_expression 'I > 2\s(I)'
_cod_data_source_file c8ce02066c2.cif
_cod_data_source_block 4Cl2MA_35DNBA_24
_cod_depositor_comments 'Adding full bibliography for 7232328--7232334.cif.'
_cod_database_code 7232329
_shelx_shelxl_version_number 2014/7
_shelx_space_group_comment
;
The symmetry employed for this shelxl refinement is uniquely defined
by the following loop, which should always be used as a source of
symmetry information in preference to the above space-group names.
They are only intended as comments.
;

loop_
_space_group_symop_operation_xyz
'x, y, z'
'-x, y+1/2, -z'

loop_
_atom_site_label
_atom_site_type_symbol
_atom_site_fract_x
_atom_site_fract_y
_atom_site_fract_z
_atom_site_U_iso_or_equiv
_atom_site_adp_type
_atom_site_occupancy
_atom_site_site_symmetry_order
_atom_site_calc_flag
_atom_site_refinement_flags_posn
_atom_site_refinement_flags_adp
Cl1 Cl 0.29139(8) 0.66594(18) 0.30588(8) 0.0374(3) Uani 1 1 d . .
N1 N 0.8458(3) 1.0743(5) 0.4301(3) 0.0197(6) Uani 1 1 d . .
H1A H 0.902(4) 0.964(7) 0.408(3) 0.040(11) Uiso 1 1 d . .
H1B H 0.846(4) 1.199(8) 0.389(4) 0.057(14) Uiso 1 1 d . .
H1C H 0.892(4) 1.116(7) 0.502(3) 0.048(12) Uiso 1 1 d . .
C1 C 0.7065(3) 0.9832(5) 0.4063(3) 0.0194(7) Uani 1 1 d . .
C2 C 0.6837(3) 0.7880(6) 0.4589(3) 0.0211(7) Uani 1 1 d . .
C3 C 0.5525(3) 0.6929(7) 0.4268(3) 0.0239(8) Uani 1 1 d . .
H3 H 0.5335 0.5614 0.4591 0.029 Uiso 1 1 calc R U
C4 C 0.4515(3) 0.7946(6) 0.3470(3) 0.0237(8) Uani 1 1 d . .
C5 C 0.4740(3) 0.9912(6) 0.2983(3) 0.0275(8) Uani 1 1 d . .
H5 H 0.4037 1.0603 0.2468 0.033 Uiso 1 1 calc R U
C6 C 0.6049(3) 1.0853(6) 0.3278(3) 0.0254(8) Uani 1 1 d . .
H6 H 0.6232 1.2162 0.2947 0.031 Uiso 1 1 calc R U
C7 C 0.7938(3) 0.6784(7) 0.5458(3) 0.0299(8) Uani 1 1 d . .
H7A H 0.8584 0.6054 0.5167 0.045 Uiso 1 1 calc R U
H7B H 0.7540 0.5666 0.5809 0.045 Uiso 1 1 calc R U
H7C H 0.8391 0.7930 0.5953 0.045 Uiso 1 1 calc R U
C8 C -0.0976(3) 0.6153(6) 0.2982(3) 0.0202(7) Uani 1 1 d . .
C9 C -0.1408(3) 0.7633(5) 0.2003(3) 0.0181(7) Uani 1 1 d . .
C10 C -0.2554(3) 0.7056(6) 0.1181(3) 0.0198(7) Uani 1 1 d . .
H10 H -0.3062 0.5762 0.1222 0.024 Uiso 1 1 calc R U
C11 C -0.2918(3) 0.8441(6) 0.0306(3) 0.0203(7) Uani 1 1 d . .
C12 C -0.2212(3) 1.0380(6) 0.0196(3) 0.0203(7) Uani 1 1 d . .
H12 H -0.2485 1.1297 -0.0401 0.024 Uiso 1 1 calc R U
C13 C -0.1074(3) 1.0886(5) 0.1022(3) 0.0192(7) Uani 1 1 d . .
C14 C -0.0659(3) 0.9556(5) 0.1916(3) 0.0201(7) Uani 1 1 d . .
H14 H 0.0116 0.9946 0.2455 0.024 Uiso 1 1 calc R U
O1 O -0.0156(2) 0.7070(4) 0.37853(18) 0.0230(5) Uani 1 1 d . .
O2 O -0.1451(2) 0.4187(4) 0.29294(19) 0.0286(6) Uani 1 1 d . .
N2 N -0.4119(3) 0.7835(6) -0.0579(2) 0.0283(7) Uani 1 1 d . .
O3 O -0.4647(3) 0.5981(6) -0.0549(2) 0.0517(9) Uani 1 1 d . .
O4 O -0.4509(2) 0.9204(5) -0.13039(19) 0.0380(7) Uani 1 1 d . .
N3 N -0.0272(3) 1.2914(5) 0.0928(2) 0.0280(7) Uani 1 1 d . .
O5 O -0.0756(2) 1.4229(4) 0.0198(2) 0.0351(6) Uani 1 1 d . .
O6 O 0.0831(3) 1.3197(5) 0.1590(2) 0.0428(7) Uani 1 1 d . .

loop_
_atom_site_aniso_label
_atom_site_aniso_U_11
_atom_site_aniso_U_22
_atom_site_aniso_U_33
_atom_site_aniso_U_23
_atom_site_aniso_U_13
_atom_site_aniso_U_12
Cl1 0.0236(4) 0.0427(5) 0.0446(6) -0.0072(5) 0.0080(4) -0.0116(4)
N1 0.0203(13) 0.0176(15) 0.0189(17) 0.0014(14) 0.0023(12) 0.0008(13)
C1 0.0202(15) 0.0188(17) 0.0182(17) -0.0036(14) 0.0040(14) -0.0006(15)
C2 0.0239(16) 0.0196(17) 0.0218(18) 0.0028(15) 0.0096(14) 0.0057(15)
C3 0.0250(15) 0.0202(18) 0.029(2) -0.0023(16) 0.0123(15) -0.0011(16)
C4 0.0188(15) 0.0281(18) 0.024(2) -0.0083(16) 0.0053(14) -0.0056(16)
C5 0.0212(16) 0.035(2) 0.022(2) 0.0014(17) -0.0008(15) -0.0011(17)
C6 0.0242(16) 0.0244(19) 0.025(2) 0.0060(15) 0.0035(15) -0.0041(15)
C7 0.0262(16) 0.0311(19) 0.034(2) 0.0127(19) 0.0107(15) 0.0042(18)
C8 0.0163(14) 0.024(2) 0.0211(19) 0.0021(15) 0.0071(14) 0.0043(14)
C9 0.0218(16) 0.0172(17) 0.0156(17) -0.0017(14) 0.0060(13) 0.0009(14)
C10 0.0194(14) 0.0216(18) 0.0194(17) -0.0012(14) 0.0070(13) -0.0026(14)
C11 0.0172(15) 0.028(2) 0.0141(17) -0.0042(14) 0.0025(13) -0.0001(15)
C12 0.0238(15) 0.0216(18) 0.0166(17) 0.0023(14) 0.0079(14) 0.0040(14)
C13 0.0218(15) 0.0166(16) 0.0221(18) -0.0016(14) 0.0109(14) -0.0014(14)
C14 0.0183(15) 0.0226(18) 0.0184(18) -0.0050(15) 0.0038(13) -0.0004(15)
O1 0.0207(10) 0.0264(14) 0.0184(12) 0.0005(10) 0.0004(9) 0.0023(10)
O2 0.0355(13) 0.0186(12) 0.0293(15) 0.0037(11) 0.0056(11) -0.0043(11)
N2 0.0232(15) 0.0440(19) 0.0179(17) -0.0034(16) 0.0065(13) -0.0067(16)
O3 0.0506(16) 0.072(2) 0.0261(16) -0.0006(15) 0.0005(13) -0.0405(17)
O4 0.0361(14) 0.0511(17) 0.0198(14) 0.0033(14) -0.0027(11) 0.0030(14)
N3 0.0384(17) 0.0234(16) 0.0278(18) -0.0040(15) 0.0185(15) -0.0082(15)
O5 0.0482(15) 0.0238(13) 0.0408(17) 0.0096(13) 0.0248(13) 0.0038(13)
O6 0.0440(15) 0.0446(17) 0.0361(17) -0.0027(14) 0.0057(14) -0.0257(14)

loop_
_atom_type_symbol
_atom_type_description
_atom_type_scat_dispersion_real
_atom_type_scat_dispersion_imag
_atom_type_scat_source
C C 0.0033 0.0016 'International Tables Vol C Tables 4.2.6.8 and 6.1.1.4'
H H 0.0000 0.0000 'International Tables Vol C Tables 4.2.6.8 and 6.1.1.4'
N N 0.0061 0.0033 'International Tables Vol C Tables 4.2.6.8 and 6.1.1.4'
O O 0.0106 0.0060 'International Tables Vol C Tables 4.2.6.8 and 6.1.1.4'
Cl Cl 0.1484 0.1585 'International Tables Vol C Tables 4.2.6.8 and 6.1.1.4'

loop_
_geom_angle_atom_site_label_1
_geom_angle_atom_site_label_2
_geom_angle_atom_site_label_3
_geom_angle
C6 C1 C2 122.3(3)
C6 C1 N1 118.7(3)
C2 C1 N1 118.9(3)
C1 C2 C3 117.3(3)
C1 C2 C7 122.4(3)
C3 C2 C7 120.3(3)
C4 C3 C2 120.1(3)
C5 C4 C3 122.1(3)
C5 C4 Cl1 119.1(3)
C3 C4 Cl1 118.8(3)
C4 C5 C6 118.5(3)
C1 C6 C5 119.7(3)
O2 C8 O1 126.2(3)
O2 C8 C9 117.9(3)
O1 C8 C9 115.8(3)
C14 C9 C10 119.5(3)
C14 C9 C8 120.3(3)
C10 C9 C8 120.2(3)
C11 C10 C9 118.6(3)
C10 C11 C12 123.6(3)
C10 C11 N2 119.2(3)
C12 C11 N2 117.1(3)
C11 C12 C13 116.2(3)
C14 C13 C12 122.7(3)
C14 C13 N3 119.2(3)
C12 C13 N3 118.0(3)
C13 C14 C9 119.4(3)
O3 N2 O4 124.1(3)
O3 N2 C11 117.6(3)
O4 N2 C11 118.3(3)
O5 N3 O6 124.1(3)
O5 N3 C13 117.8(3)
O6 N3 C13 118.1(3)

loop_
_geom_bond_atom_site_label_1
_geom_bond_atom_site_label_2
_geom_bond_distance
Cl1 C4 1.744(3)
N1 C1 1.470(4)
C1 C6 1.377(4)
C1 C2 1.395(5)
C2 C3 1.403(4)
C2 C7 1.503(5)
C3 C4 1.382(5)
C4 C5 1.372(5)
C5 C6 1.397(4)
C8 O2 1.244(4)
C8 O1 1.269(4)
C8 C9 1.517(4)
C9 C14 1.387(4)
C9 C10 1.393(4)
C10 C11 1.376(4)
C11 C12 1.377(4)
C11 N2 1.477(4)
C12 C13 1.381(4)
C13 C14 1.379(4)
C13 N3 1.471(4)
N2 O3 1.219(4)
N2 O4 1.227(4)
N3 O5 1.224(4)
N3 O6 1.225(4)

loop_
_geom_hbond_atom_site_label_D
_geom_hbond_atom_site_label_H
_geom_hbond_atom_site_label_A
_geom_hbond_distance_DH
_geom_hbond_distance_HA
_geom_hbond_distance_DA
_geom_hbond_angle_DHA
_geom_hbond_site_symmetry_A
N1 H1A O1 0.97(4) 1.82(4) 2.771(4) 166(3) 1_655
N1 H1B O2 0.91(5) 1.83(5) 2.737(4) 171(4) 1_665
N1 H1C O1 0.96(4) 1.80(4) 2.742(4) 165(3) 2_656
C6 H6 O4 0.93 2.66 3.288(4) 125.5 2
